data_7121427
loop_
_publ_author_name
'Sandhu, Bhupinder'
'Sinha, Abhijeet S.'
'Desper, John'
'Aaker\"oy, Christer B'

_publ_section_title
;
 Modulating the physical properties of solid forms of urea using
 co-crystallization technology.
;
_journal_issue 37
_journal_name_full 'Chemical communications (Cambridge, England)'
_journal_page_first 4657
_journal_page_last 4660
_journal_paper_doi 10.1039/C8CC01144C
_journal_volume 54
_journal_year 2018
_chemical_formula_moiety 'C6 H8 O7, 2(C H4 N2 O)'
_chemical_formula_sum 'C8 H16 N4 O9'
_chemical_formula_weight 312.25
_chemical_name_systematic
;
BS-II-U-5 (urea)2, citric acid
;
_space_group_IT_number 2
_space_group_name_Hall '-P 1'
_space_group_name_H-M_alt 'P -1'
_symmetry_cell_setting triclinic
_symmetry_space_group_name_Hall '-P 1'
_symmetry_space_group_name_H-M 'P -1'
_atom_sites_solution_hydrogens geom
_atom_sites_solution_primary direct
_atom_sites_solution_secondary difmap
_audit_creation_method SHELXL-97
_audit_update_record
;
2018-02-08 deposited with the CCDC.
2018-03-12 downloaded from the CCDC.
;
_cell_angle_alpha 81.525(2)
_cell_angle_beta 85.861(2)
_cell_angle_gamma 74.230(2)
_cell_formula_units_Z 2
_cell_length_a 6.5395(5)
_cell_length_b 6.7758(5)
_cell_length_c 15.2596(11)
_cell_measurement_reflns_used 9985
_cell_measurement_temperature 120(2)
_cell_measurement_theta_max 32.61
_cell_measurement_theta_min 3.15
_cell_volume 643.24(8)
_computing_cell_refinement 'Bruker SAINT'
_computing_data_collection 'Bruker APEX2'
_computing_data_reduction 'Bruker SAINT'
_computing_molecular_graphics 'Bruker SHELXTL'
_computing_publication_material 'Bruker SHELXTL'
_computing_structure_refinement 'SHELXL-97 (Sheldrick, 2008)'
_computing_structure_solution 'SHELXS-97 (Sheldrick, 2008)'
_diffrn_ambient_temperature 120(2)
_diffrn_measured_fraction_theta_full 'ACTA 50'
_diffrn_measured_fraction_theta_max 0.904
_diffrn_measurement_device_type 'Bruker APEX-II CCD'
_diffrn_measurement_method '\f and \w scans'
_diffrn_radiation_monochromator graphite
_diffrn_radiation_source 'fine-focus sealed tube'
_diffrn_radiation_type MoK\a
_diffrn_radiation_wavelength 0.71073
_diffrn_reflns_av_R_equivalents 0.0243
_diffrn_reflns_av_sigmaI/netI 0.0204
_diffrn_reflns_limit_h_max 9
_diffrn_reflns_limit_h_min -9
_diffrn_reflns_limit_k_max 10
_diffrn_reflns_limit_k_min -10
_diffrn_reflns_limit_l_max 22
_diffrn_reflns_limit_l_min -22
_diffrn_reflns_number 19260
_diffrn_reflns_theta_full 'ACTA 50'
_diffrn_reflns_theta_max 32.61
_diffrn_reflns_theta_min 1.35
_exptl_absorpt_coefficient_mu 0.147
_exptl_absorpt_correction_T_max 0.9490
_exptl_absorpt_correction_T_min 0.9408
_exptl_absorpt_correction_type multi-scan
_exptl_absorpt_process_details SADABS
_exptl_crystal_colour colourless
_exptl_crystal_density_diffrn 1.612
_exptl_crystal_density_method 'not measured'
_exptl_crystal_description prism
_exptl_crystal_F_000 328
_exptl_crystal_size_max 0.42
_exptl_crystal_size_mid 0.42
_exptl_crystal_size_min 0.36
_refine_diff_density_max 0.487
_refine_diff_density_min -0.297
_refine_diff_density_rms 0.059
_refine_ls_extinction_method none
_refine_ls_goodness_of_fit_ref 1.057
_refine_ls_hydrogen_treatment mixed
_refine_ls_matrix_type full
_refine_ls_number_parameters 226
_refine_ls_number_reflns 4243
_refine_ls_number_restraints 0
_refine_ls_restrained_S_all 1.057
_refine_ls_R_factor_all 0.0391
_refine_ls_R_factor_gt 0.0350
_refine_ls_shift/su_max 0.000
_refine_ls_shift/su_mean 0.000
_refine_ls_structure_factor_coef Fsqd
_refine_ls_weighting_details 'calc w=1/[\s^2^(Fo^2^)+(0.0600P)^2^+0.1500P] where P=(Fo^2^+2Fc^2^)/3'
_refine_ls_weighting_scheme calc
_refine_ls_wR_factor_gt 0.0980
_refine_ls_wR_factor_ref 0.1013
_reflns_number_gt 3790
_reflns_number_total 4243
_reflns_threshold_expression >2sigma(I)
_cod_data_source_file c8cc01144c2.cif
_cod_data_source_block U3
_cod_depositor_comments
;
The following automatic conversions were performed:

'_symmetry_cell_setting' value 'Triclinic' changed to 'triclinic'
according to
/home/data/users/saulius/crontab/automatic-downloads/rss-feeds/RSC/lib/dictionaries/cif_core.dic
dictionary named 'cif_core.dic' version 2.4.2 from 2011-04-26.

Automatic conversion script
Id: cif_fix_values 4973 2017-02-22 13:04:09Z antanas 

 Adding full bibliography for 7121425--7121428.cif.
;
_cod_original_sg_symbol_H-M P-1
_cod_database_code 7121427

loop_
_symmetry_equiv_pos_as_xyz
'x, y, z'
'-x, -y, -z'

loop_
_atom_site_label
_atom_site_type_symbol
_atom_site_fract_x
_atom_site_fract_y
_atom_site_fract_z
_atom_site_U_iso_or_equiv
_atom_site_adp_type
_atom_site_occupancy
_atom_site_symmetry_multiplicity
_atom_site_calc_flag
_atom_site_refinement_flags
C11 C 0.28441(14) 0.50096(13) 0.41634(6) 0.01313(16) Uani 1 1 d .
O11 O 0.23654(12) 0.54227(11) 0.49869(4) 0.01748(14) Uani 1 1 d .
H11 H 0.230(2) 0.432(2) 0.5324(10) 0.021 Uiso 1 1 d .
O12 O 0.30821(12) 0.33194(10) 0.39380(5) 0.01928(15) Uani 1 1 d .
C12 C 0.30048(14) 0.69234(13) 0.35533(6) 0.01273(15) Uani 1 1 d .
H12A H 0.3776 0.7684 0.3857 0.015 Uiso 1 1 calc R
H12B H 0.1551 0.7826 0.3450 0.015 Uiso 1 1 calc R
C13 C 0.41165(13) 0.65503(12) 0.26564(5) 0.01115(15) Uani 1 1 d .
O13 O 0.62817(10) 0.54455(10) 0.27365(4) 0.01256(13) Uani 1 1 d .
H13 H 0.688(2) 0.617(2) 0.2978(9) 0.015 Uiso 1 1 d .
C14 C 0.38766(14) 0.87179(13) 0.21107(6) 0.01371(16) Uani 1 1 d .
H14A H 0.2413 0.9250 0.1893 0.016 Uiso 1 1 calc R
H14B H 0.4096 0.9682 0.2501 0.016 Uiso 1 1 calc R
C15 C 0.54366(14) 0.86644(13) 0.13336(6) 0.01301(16) Uani 1 1 d .
O14 O 0.50099(11) 0.77629(11) 0.06840(4) 0.01548(13) Uani 1 1 d .
H14 H 0.600(2) 0.768(2) 0.0272(10) 0.019 Uiso 1 1 d .
O15 O 0.69620(11) 0.93710(11) 0.13158(5) 0.01721(14) Uani 1 1 d .
C16 C 0.29748(14) 0.53582(13) 0.21741(6) 0.01270(15) Uani 1 1 d .
O16 O 0.42215(10) 0.38633(10) 0.17684(4) 0.01455(13) Uani 1 1 d .
H16 H 0.346(2) 0.342(2) 0.1433(9) 0.017 Uiso 1 1 d .
O17 O 0.10549(11) 0.58749(12) 0.21488(5) 0.01951(15) Uani 1 1 d .
C21 C 0.23723(14) 0.05206(13) 0.61604(6) 0.01307(16) Uani 1 1 d .
N21 N 0.24297(14) -0.01710(13) 0.53810(5) 0.01837(16) Uani 1 1 d .
H21A H 0.252(2) 0.070(2) 0.4906(10) 0.022 Uiso 1 1 d .
H21B H 0.243(2) -0.141(2) 0.5343(10) 0.022 Uiso 1 1 d .
N22 N 0.22995(14) -0.07707(13) 0.69059(5) 0.01763(16) Uani 1 1 d .
H22A H 0.236(2) -0.028(2) 0.7404(10) 0.021 Uiso 1 1 d .
H22B H 0.263(2) -0.209(2) 0.6896(10) 0.021 Uiso 1 1 d .
O21 O 0.23101(11) 0.23864(10) 0.61923(4) 0.01530(14) Uani 1 1 d .
C31 C 0.97288(14) 0.71826(13) -0.06014(6) 0.01244(15) Uani 1 1 d .
N31 N 1.05220(13) 0.76342(13) 0.00993(5) 0.01599(15) Uani 1 1 d .
H31A H 0.966(2) 0.812(2) 0.0488(10) 0.019 Uiso 1 1 d .
H31B H 1.182(2) 0.756(2) 0.0103(9) 0.019 Uiso 1 1 d .
O31 O 0.77430(10) 0.73601(10) -0.06232(4) 0.01403(13) Uani 1 1 d .
N32 N 1.10155(13) 0.65629(13) -0.12829(5) 0.01689(16) Uani 1 1 d .
H32A H 1.056(2) 0.591(2) -0.1648(10) 0.020 Uiso 1 1 d .
H32B H 1.234(2) 0.645(2) -0.1258(9) 0.020 Uiso 1 1 d .

loop_
_atom_site_aniso_label
_atom_site_aniso_U_11
_atom_site_aniso_U_22
_atom_site_aniso_U_33
_atom_site_aniso_U_23
_atom_site_aniso_U_13
_atom_site_aniso_U_12
C11 0.0129(4) 0.0149(4) 0.0116(4) -0.0014(3) 0.0003(3) -0.0041(3)
O11 0.0273(4) 0.0158(3) 0.0101(3) -0.0013(2) 0.0032(2) -0.0084(3)
O12 0.0277(4) 0.0149(3) 0.0154(3) -0.0028(2) 0.0036(3) -0.0066(3)
C12 0.0148(4) 0.0126(3) 0.0102(3) -0.0019(3) 0.0025(3) -0.0032(3)
C13 0.0119(3) 0.0110(3) 0.0100(3) -0.0018(3) 0.0008(3) -0.0023(3)
O13 0.0109(3) 0.0128(3) 0.0140(3) -0.0035(2) -0.0007(2) -0.0022(2)
C14 0.0157(4) 0.0121(3) 0.0119(4) -0.0007(3) 0.0025(3) -0.0024(3)
C15 0.0153(4) 0.0109(3) 0.0112(3) -0.0002(3) 0.0004(3) -0.0016(3)
O14 0.0163(3) 0.0193(3) 0.0122(3) -0.0042(2) 0.0028(2) -0.0068(2)
O15 0.0176(3) 0.0196(3) 0.0163(3) -0.0046(2) 0.0025(2) -0.0077(2)
C16 0.0141(4) 0.0136(3) 0.0102(3) -0.0012(3) 0.0000(3) -0.0035(3)
O16 0.0144(3) 0.0148(3) 0.0154(3) -0.0062(2) 0.0000(2) -0.0034(2)
O17 0.0134(3) 0.0247(3) 0.0212(3) -0.0093(3) -0.0012(2) -0.0029(3)
C21 0.0112(3) 0.0143(4) 0.0135(4) -0.0020(3) 0.0003(3) -0.0032(3)
N21 0.0268(4) 0.0154(3) 0.0137(4) -0.0034(3) -0.0005(3) -0.0063(3)
N22 0.0240(4) 0.0135(3) 0.0142(4) 0.0000(3) 0.0008(3) -0.0043(3)
O21 0.0210(3) 0.0137(3) 0.0123(3) -0.0014(2) -0.0001(2) -0.0067(2)
C31 0.0144(4) 0.0101(3) 0.0123(4) 0.0005(3) 0.0003(3) -0.0036(3)
N31 0.0139(3) 0.0199(4) 0.0154(4) -0.0056(3) 0.0005(3) -0.0051(3)
O31 0.0125(3) 0.0173(3) 0.0125(3) -0.0034(2) 0.0006(2) -0.0038(2)
N32 0.0138(4) 0.0226(4) 0.0157(4) -0.0066(3) 0.0033(3) -0.0062(3)

loop_
_atom_type_symbol
_atom_type_description
_atom_type_scat_dispersion_real
_atom_type_scat_dispersion_imag
_atom_type_scat_source
C C 0.0033 0.0016 'International Tables Vol C Tables 4.2.6.8 and 6.1.1.4'
H H 0.0000 0.0000 'International Tables Vol C Tables 4.2.6.8 and 6.1.1.4'
N N 0.0061 0.0033 'International Tables Vol C Tables 4.2.6.8 and 6.1.1.4'
O O 0.0106 0.0060 'International Tables Vol C Tables 4.2.6.8 and 6.1.1.4'

loop_
_geom_angle_atom_site_label_1
_geom_angle_atom_site_label_2
_geom_angle_atom_site_label_3
_geom_angle
O12 C11 O11 123.99(8)
O12 C11 C12 125.13(8)
O11 C11 C12 110.86(7)
C11 O11 H11 109.6(10)
C11 C12 C13 115.45(7)
C11 C12 H12A 108.4
C13 C12 H12A 108.4
C11 C12 H12B 108.4
C13 C12 H12B 108.4
H12A C12 H12B 107.5
O13 C13 C12 112.31(7)
O13 C13 C16 109.36(7)
C12 C13 C16 109.72(7)
O13 C13 C14 111.21(7)
C12 C13 C14 106.25(7)
C16 C13 C14 107.86(7)
C13 O13 H13 106.9(9)
C15 C14 C13 112.20(7)
C15 C14 H14A 109.2
C13 C14 H14A 109.2
C15 C14 H14B 109.2
C13 C14 H14B 109.2
H14A C14 H14B 107.9
O15 C15 O14 123.42(8)
O15 C15 C14 122.56(8)
O14 C15 C14 114.02(8)
C15 O14 H14 110.7(9)
O17 C16 O16 124.50(8)
O17 C16 C13 119.95(8)
O16 C16 C13 115.45(7)
C16 O16 H16 109.3(9)
O21 C21 N22 120.43(8)
O21 C21 N21 120.49(8)
N22 C21 N21 119.04(8)
C21 N21 H21A 116.6(10)
C21 N21 H21B 122.2(10)
H21A N21 H21B 121.1(14)
C21 N22 H22A 116.1(10)
C21 N22 H22B 120.5(10)
H22A N22 H22B 120.0(14)
O31 C31 N31 120.02(8)
O31 C31 N32 120.20(8)
N31 C31 N32 119.78(8)
C31 N31 H31A 116.8(10)
C31 N31 H31B 119.7(10)
H31A N31 H31B 123.1(14)
C31 N32 H32A 117.6(9)
C31 N32 H32B 119.0(9)
H32A N32 H32B 120.4(13)

loop_
_geom_bond_atom_site_label_1
_geom_bond_atom_site_label_2
_geom_bond_distance
C11 O12 1.2106(11)
C11 O11 1.3248(11)
C11 C12 1.5045(12)
O11 H11 0.853(16)
C12 C13 1.5245(11)
C12 H12A 0.9900
C12 H12B 0.9900
C13 O13 1.4150(10)
C13 C16 1.5276(12)
C13 C14 1.5518(12)
O13 H13 0.843(14)
C14 C15 1.5054(12)
C14 H14A 0.9900
C14 H14B 0.9900
C15 O15 1.2153(11)
C15 O14 1.3208(10)
O14 H14 0.865(15)
C16 O17 1.2102(11)
C16 O16 1.3180(10)
O16 H16 0.874(14)
C21 O21 1.2618(10)
C21 N22 1.3354(12)
C21 N21 1.3357(11)
N21 H21A 0.876(16)
N21 H21B 0.851(15)
N22 H22A 0.881(15)
N22 H22B 0.866(15)
C31 O31 1.2737(11)
C31 N31 1.3299(11)
C31 N32 1.3327(12)
N31 H31A 0.831(15)
N31 H31B 0.837(15)
N32 H32A 0.872(15)
N32 H32B 0.851(15)

loop_
_geom_hbond_atom_site_label_D
_geom_hbond_atom_site_label_H
_geom_hbond_atom_site_label_A
_geom_hbond_distance_DH
_geom_hbond_distance_HA
_geom_hbond_distance_DA
_geom_hbond_angle_DHA
_geom_hbond_site_symmetry_A
O11 H11 O21 0.853(16) 1.718(16) 2.5559(10) 166.5(14) .
O14 H14 O31 0.865(15) 1.716(15) 2.5746(9) 171.7(14) .
O13 H13 O21 0.843(14) 1.892(14) 2.7090(9) 163.0(13) 2_666
O16 H16 O31 0.874(14) 1.727(14) 2.5926(9) 170.0(13) 2_665
N21 H21A O12 0.876(16) 2.227(16) 3.0825(11) 165.4(13) .
N21 H21B O11 0.851(15) 2.301(15) 3.1429(11) 170.3(13) 1_545
N22 H22A O15 0.881(15) 2.240(15) 3.1134(11) 170.8(13) 2_666
N22 H22B O13 0.866(15) 2.186(15) 3.0262(10) 163.3(13) 2_656
N31 H31A O15 0.831(15) 2.144(15) 2.9634(11) 168.8(13) .
N31 H31B O14 0.837(15) 2.370(15) 3.1555(11) 156.5(13) 1_655
N32 H32A O17 0.872(15) 2.062(15) 2.9025(11) 161.5(13) 2_665
N32 H32B O16 0.851(15) 2.291(15) 3.0943(11) 157.5(13) 2_765

loop_
_geom_torsion_atom_site_label_1
_geom_torsion_atom_site_label_2
_geom_torsion_atom_site_label_3
_geom_torsion_atom_site_label_4
_geom_torsion
O12 C11 C12 C13 -17.02(13)
O11 C11 C12 C13 164.10(7)
C11 C12 C13 O13 -64.21(9)
C11 C12 C13 C16 57.64(9)
C11 C12 C13 C14 173.99(7)
O13 C13 C14 C15 39.71(9)
C12 C13 C14 C15 162.21(7)
C16 C13 C14 C15 -80.20(9)
C13 C14 C15 O15 -107.37(10)
C13 C14 C15 O14 71.84(9)
O13 C13 C16 O17 169.31(8)
C12 C13 C16 O17 45.70(11)
C14 C13 C16 O17 -69.62(10)
O13 C13 C16 O16 -14.08(10)
C12 C13 C16 O16 -137.68(8)
C14 C13 C16 O16 106.99(8)
